data_2001554
loop_
_publ_author_name
'Yeap, G.-Y.'
'Teo, S.-B.'
'Fun, H.-K.'
'Teoh, S.-G.'

_publ_section_title
;
 Structure of 4-[(3-methoxyphenylimino)methyl]phenol
;
_journal_issue 7
_journal_name_full 'Acta Crystallographica Section C'
_journal_page_first 1396
_journal_page_last 1398
_journal_paper_doi 10.1107/S0108270193000654
_journal_volume 49
_journal_year 1993
_chemical_formula_sum 'C14 H13 N O2'
_chemical_formula_weight 227.26
_symmetry_cell_setting monoclinic
_symmetry_space_group_name_Hall '-P 2yab'
_symmetry_space_group_name_H-M 'P 1 2/a 1'
_atom_type_scat_source 'SHELX76 (Sheldrick, 1976)'
_cell_angle_alpha 90
_cell_angle_beta 92.250(10)
_cell_angle_gamma 90
_cell_formula_units_Z 4
_cell_length_a 12.248(2)
_cell_length_b 8.6370(10)
_cell_length_c 10.934(3)
_cell_measurement_reflns_used 30
_cell_measurement_temperature 298
_cell_measurement_theta_max 22.5
_cell_measurement_theta_min 17.5
_cell_volume 1155.8(4)
_diffrn_measurement_device 'Syntex P2~1~'
_diffrn_measurement_method 2\q/\q
_diffrn_radiation_type 'Mo K\a'
_diffrn_radiation_wavelength 0.71069
_diffrn_reflns_av_R_equivalents 0.1941
_diffrn_reflns_limit_h_max 14
_diffrn_reflns_limit_h_min 0
_diffrn_reflns_limit_k_max 10
_diffrn_reflns_limit_k_min 0
_diffrn_reflns_limit_l_max 12
_diffrn_reflns_limit_l_min -12
_diffrn_reflns_number 2630
_diffrn_reflns_theta_max 26.1
_diffrn_standards_decay_% 0
_diffrn_standards_interval_count 50
_diffrn_standards_number 1
_exptl_absorpt_coefficient_mu 0.08
_exptl_absorpt_correction_T_max 0.9762
_exptl_absorpt_correction_T_min 0.8847
_exptl_absorpt_correction_type empirical
_exptl_crystal_colour yellow
_exptl_crystal_density_diffrn 1.306
_exptl_crystal_density_meas 1.309
_exptl_crystal_description needle
_exptl_crystal_size_max 0.3
_exptl_crystal_size_mid 0.2
_exptl_crystal_size_min 0.2
_refine_diff_density_max 0.206
_refine_diff_density_min -0.201
_refine_ls_goodness_of_fit_obs 1.32
_refine_ls_hydrogen_treatment refU
_refine_ls_number_parameters 197
_refine_ls_number_reflns 1892
_refine_ls_R_factor_obs 0.0526
_refine_ls_shift/esd_max 0.003
_refine_ls_structure_factor_coef F
_refine_ls_weighting_details 'w = 5.0845/[\s^2^(F) + 0.000264F^2^]'
_refine_ls_weighting_scheme calc
_refine_ls_wR_factor_obs 0.0566
_reflns_number_observed 1892
_reflns_number_total 2356
_reflns_observed_criterion I>2.5\s(I)
_cod_data_source_file hh1028.cif
_cod_data_source_block hh1028_structure_1_of_1
_cod_depositor_comments
;
The following automatic conversions were performed:

'_refine_ls_weighting_scheme' value 'w = 5.0845/[\s^2^(F) +
0.000264F^2^]' was changed to 'calc'. New tag
'_refine_ls_weighting_details' was created. The value of the new tag
was set to 'w = 5.0845/[\s^2^(F) + 0.000264F^2^]'.

Automatic conversion script
Id: cif_fix_values 3143 2015-03-26 13:38:13Z robertas 
;
_cod_original_cell_volume 1155.8(7)
_cod_database_code 2001554

loop_
_atom_site_label
_atom_site_fract_x
_atom_site_fract_y
_atom_site_fract_z
C1 .5972(2) .3449(2) .3986(2)
C2 .7003(2) .3102(3) .4507(2)
C3 .7120(2) .2167(3) .5516(2)
C4 .6203(2) .1528(2) .6042(2)
C5 .5172(2) .1859(3) .5533(2)
C6 .5064(2) .2801(3) .4527(2)
O1 .62730(10) .0592(2) .70300(10)
C7 .5798(2) .4399(2) .2903(2)
N .65530(10) .5021(2) .23060(10)
C8 .6236(2) .5928(2) .1257(2)
C9 .6818(2) .5727(2) .0203(2)
C10 .6531(2) .6588(3) -.0828(2)
C11 .5714(2) .7693(3) -.0789(2)
C12 .5154(2) .7887(3) .0261(2)
C13 .5402(2) .7002(3) .1294(2)
O2 .69970(10) .6424(2) -.19350(10)
C14 .7792(2) .5256(4) -.2056(2)
H141 .8050(2) .5270(4) -.2873(2)
H142 .7473(2) .4265(4) -.1895(2)
H143 .8392(2) .5439(4) -.1483(2)
H2 .7575(17) .362(3) .4150(19)
H3 .7844(17) .193(2) .587(2)
H6 .4366(17) .304(2) .4142(19)
H7 .5025(16) .448(2) .2612(17)
H9 .7393(17) .495(3) .0161(19)
H11 .5555(18) .825(3) -.147(2)
H12 .4550(17) .864(3) .035(2)
H13 .4991(19) .710(3) .210(2)
H101 .6950(19) .034(3) .726(2)

loop_
_geom_angle_atom_site_label_1
_geom_angle_atom_site_label_2
_geom_angle_atom_site_label_3
_geom_angle
_geom_angle_publ_flag
C6 C1 C2 117.6(2) yes
C7 C1 C2 123.8(2) yes
C7 C1 C6 118.6(2) yes
C3 C2 C1 121.3(2) yes
C4 C3 C2 120.3(2) yes
C5 C4 C3 119.2(2) yes
O1 C4 C3 122.7(2) yes
O1 C4 C5 118.1(2) yes
C6 C5 C4 120.0(2) yes
C5 C6 C1 121.6(2) yes
N C7 C1 124.8(2) yes
C8 N C7 117.5(2) yes
C9 C8 N 117.7(2) yes
C13 C8 N 121.5(2) yes
C13 C8 C9 120.8(2) yes
C10 C9 C8 119.1(2) yes
C11 C10 C9 120.4(2) yes
O2 C10 C9 124.3(2) yes
O2 C10 C11 115.2(2) yes
C12 C11 C10 119.7(2) yes
C13 C12 C11 120.9(2) yes
C12 C13 C8 119.0(2) yes
C14 O2 C10 118.1(2) yes

loop_
_geom_bond_atom_site_label_1
_geom_bond_atom_site_label_2
_geom_bond_distance
_geom_bond_publ_flag
C2 C1 1.397(3) yes
C6 C1 1.398(3) yes
C7 C1 1.450(3) yes
C3 C2 1.370(3) yes
C4 C3 1.396(3) yes
C5 C4 1.390(3) yes
O1 C4 1.349(2) yes
C6 C5 1.371(3) yes
N C7 1.272(2) yes
C8 N 1.430(2) yes
C9 C8 1.389(3) yes
C13 C8 1.382(3) yes
C10 C9 1384(3) yes
C11 C10 1.385(3) yes
O2 C10 1.367(2) yes
C12 C11 1.370(3) yes
C13 C12 1.388(3) yes
C14 O2 1.411(3) yes
